data_4131141
loop_
_publ_author_name
'Woods, Toby J.'
'Ballesteros-Rivas, Mar\'ia F'
'G\'omez-Coca, Silvia'
'Ruiz, Eliseo'
'Dunbar, Kim R.'

_publ_section_title
;
 Relaxation Dynamics of Identical Trigonal Bipyramidal Cobalt Molecules
 with Different Local Symmetries and Packing Arrangements:
 Magnetostructural Correlations and ab inito Calculations.
;
_journal_issue 50
_journal_name_full 'Journal of the American Chemical Society'
_journal_page_first 16407
_journal_page_last 16416
_journal_paper_doi 10.1021/jacs.6b10154
_journal_volume 138
_journal_year 2016
_chemical_formula_sum 'C18 H18 Co I2 N4'
_chemical_formula_weight 603.09
_space_group_crystal_system triclinic
_space_group_IT_number 2
_space_group_name_Hall '-P 1'
_space_group_name_H-M_alt 'P -1'
_atom_sites_solution_hydrogens geom
_audit_creation_method SHELXL-2014/5
_cell_angle_alpha 114.841(2)
_cell_angle_beta 100.240(2)
_cell_angle_gamma 91.620(2)
_cell_formula_units_Z 4
_cell_length_a 9.5710(14)
_cell_length_b 14.259(2)
_cell_length_c 16.834(3)
_cell_measurement_temperature 150(2)
_cell_volume 2037.9(6)
_computing_cell_refinement 'Bruker APEX2 v2014.11-0'
_computing_data_collection 'Bruker APEX2 v2014.11-0'
_computing_data_reduction 'Bruker APEX2 v2014.11-0'
_computing_molecular_graphics 'Diamond v3.2i'
_computing_publication_material 'SHELXL-2014/5 (Sheldrick, 2014)'
_computing_structure_refinement 'SHELXL-2014/5 (Sheldrick, 2014)'
_computing_structure_solution 'SHELXT-2014/4 (Sheldrick, 2014)'
_diffrn_ambient_temperature 150(2)
_diffrn_measured_fraction_theta_full 1.000
_diffrn_measured_fraction_theta_max 0.950
_diffrn_measurement_device_type 'Bruker APEXII CCD area detector'
_diffrn_measurement_method 'profile data from \w scans'
_diffrn_radiation_type MoK\a
_diffrn_radiation_wavelength 0.71073
_diffrn_reflns_av_R_equivalents 0.0000
_diffrn_reflns_av_unetI/netI 0.0553
_diffrn_reflns_Laue_measured_fraction_full 1.000
_diffrn_reflns_Laue_measured_fraction_max 0.950
_diffrn_reflns_limit_h_max 12
_diffrn_reflns_limit_h_min -12
_diffrn_reflns_limit_k_max 17
_diffrn_reflns_limit_k_min -19
_diffrn_reflns_limit_l_max 22
_diffrn_reflns_limit_l_min 0
_diffrn_reflns_number 17760
_diffrn_reflns_point_group_measured_fraction_full 1.000
_diffrn_reflns_point_group_measured_fraction_max 0.950
_diffrn_reflns_theta_full 25.242
_diffrn_reflns_theta_max 28.360
_diffrn_reflns_theta_min 1.582
_diffrn_source 'fine-focus sealed tube'
_exptl_absorpt_coefficient_mu 3.880
_exptl_absorpt_correction_T_max 0.745593
_exptl_absorpt_correction_T_min 0.417663
_exptl_absorpt_correction_type multi-scan
_exptl_absorpt_process_details 'TWINABS-2012/1, Bruker'
_exptl_crystal_colour purple
_exptl_crystal_density_diffrn 1.966
_exptl_crystal_description plate
_exptl_crystal_F_000 1148
_exptl_crystal_size_max 0.276
_exptl_crystal_size_mid 0.165
_exptl_crystal_size_min 0.040
_refine_diff_density_max 0.865
_refine_diff_density_min -1.157
_refine_diff_density_rms 0.144
_refine_ls_extinction_method none
_refine_ls_goodness_of_fit_ref 1.094
_refine_ls_hydrogen_treatment constr
_refine_ls_matrix_type full
_refine_ls_number_parameters 452
_refine_ls_number_reflns 17760
_refine_ls_number_restraints 0
_refine_ls_restrained_S_all 1.094
_refine_ls_R_factor_all 0.0525
_refine_ls_R_factor_gt 0.0417
_refine_ls_shift/su_max 0.001
_refine_ls_shift/su_mean 0.000
_refine_ls_structure_factor_coef Fsqd
_refine_ls_weighting_details 'w=1/[\s^2^(Fo^2^)+(0.0466P)^2^+0.6922P] where P=(Fo^2^+2Fc^2^)/3'
_refine_ls_weighting_scheme calc
_refine_ls_wR_factor_gt 0.1010
_refine_ls_wR_factor_ref 0.1061
_reflns_Friedel_coverage 0.000
_reflns_number_gt 14678
_reflns_number_total 17760
_reflns_threshold_expression 'I > 2\s(I)'
_cod_data_source_file ja6b10154_si_002.cif
_cod_data_source_block twin5_CoTPMAI_triclinic
_cod_original_cell_volume 2037.8(5)
_cod_database_code 4131141
_shelx_space_group_comment
;
The symmetry employed for this shelxl refinement is uniquely defined
by the following loop, which should always be used as a source of
symmetry information in preference to the above space-group names.
They are only intended as comments.
;
_shelx_estimated_absorpt_t_min 0.414
_shelx_estimated_absorpt_t_max 0.860
_shelxl_version_number 2014/5

loop_
_space_group_symop_operation_xyz
'x, y, z'
'-x, -y, -z'

loop_
_atom_site_label
_atom_site_type_symbol
_atom_site_fract_x
_atom_site_fract_y
_atom_site_fract_z
_atom_site_U_iso_or_equiv
_atom_site_adp_type
_atom_site_occupancy
_atom_site_site_symmetry_order
_atom_site_calc_flag
_atom_site_refinement_flags_posn
_atom_site_refinement_flags_adp
I00 I 0.25757(4) 0.09817(3) 0.10732(2) 0.02820(10) Uani 1 1 d . .
I1 I 0.58673(4) 0.36763(3) 0.42495(2) 0.02796(10) Uani 1 1 d . .
I2 I -0.17340(4) 0.13853(3) 0.55395(3) 0.03021(10) Uani 1 1 d . .
I3 I 0.30422(4) 0.59621(3) 0.11133(2) 0.02678(9) Uani 1 1 d . .
Co1 Co 0.69120(7) 0.22646(5) 0.29665(5) 0.01873(15) Uani 1 1 d . .
Co2 Co 0.00904(7) 0.27737(5) 0.69645(5) 0.01832(15) Uani 1 1 d . .
N1 N 0.6286(4) 0.2702(3) 0.1941(3) 0.0220(9) Uani 1 1 d . .
N2 N 0.7832(4) 0.1157(3) 0.1886(3) 0.0233(10) Uani 1 1 d . .
N3 N 0.6009(4) 0.0845(3) 0.2807(3) 0.0201(9) Uani 1 1 d . .
N4 N 0.9069(5) 0.2549(4) 0.3556(3) 0.0272(10) Uani 1 1 d . .
N5 N 0.0018(4) 0.2261(3) 0.7936(3) 0.0213(9) Uani 1 1 d . .
N6 N 0.1660(4) 0.3901(3) 0.8115(3) 0.0214(9) Uani 1 1 d . .
N7 N -0.0703(4) 0.4174(3) 0.7168(3) 0.0193(9) Uani 1 1 d . .
N8 N 0.1979(4) 0.2566(3) 0.6497(3) 0.0223(9) Uani 1 1 d . .
C1 C 0.5220(5) 0.3279(4) 0.1906(4) 0.0236(11) Uani 1 1 d . .
H18 H 0.4736 0.3524 0.2390 0.028 Uiso 1 1 calc R U
C2 C 0.4784(6) 0.3537(4) 0.1199(4) 0.0293(13) Uani 1 1 d . .
H17 H 0.4022 0.3948 0.1197 0.035 Uiso 1 1 calc R U
C3 C 0.5493(6) 0.3178(5) 0.0496(4) 0.0330(14) Uani 1 1 d . .
H16 H 0.5248 0.3361 0.0012 0.040 Uiso 1 1 calc R U
C4 C 0.6564(6) 0.2547(4) 0.0508(4) 0.0311(13) Uani 1 1 d . .
H15 H 0.7042 0.2275 0.0024 0.037 Uiso 1 1 calc R U
C5 C 0.6929(6) 0.2321(4) 0.1236(4) 0.0237(11) Uani 1 1 d . .
C6 C 0.8102(6) 0.1659(4) 0.1311(4) 0.0285(12) Uani 1 1 d . .
H14 H 0.8139 0.1121 0.0708 0.034 Uiso 1 1 calc R U
H13 H 0.9035 0.2099 0.1569 0.034 Uiso 1 1 calc R U
C7 C 0.6747(6) 0.0246(4) 0.1392(4) 0.0268(12) Uani 1 1 d . .
H6 H 0.7196 -0.0362 0.1029 0.032 Uiso 1 1 calc R U
H5 H 0.5999 0.0389 0.0982 0.032 Uiso 1 1 calc R U
C8 C 0.6080(5) 0.0012(4) 0.2050(3) 0.0214(11) Uani 1 1 d . .
C9 C 0.5381(5) 0.0705(4) 0.3410(4) 0.0236(11) Uani 1 1 d . .
H4 H 0.5310 0.1294 0.3941 0.028 Uiso 1 1 calc R U
C10 C 0.4836(6) -0.0267(4) 0.3284(4) 0.0290(13) Uani 1 1 d . .
H3 H 0.4418 -0.0346 0.3727 0.035 Uiso 1 1 calc R U
C11 C 0.4909(6) -0.1131(4) 0.2496(4) 0.0299(13) Uani 1 1 d . .
H2 H 0.4523 -0.1805 0.2386 0.036 Uiso 1 1 calc R U
C12 C 0.5552(6) -0.0985(4) 0.1878(4) 0.0269(12) Uani 1 1 d . .
H1 H 0.5632 -0.1562 0.1341 0.032 Uiso 1 1 calc R U
C13 C 0.9171(6) 0.0908(5) 0.2301(4) 0.0315(13) Uani 1 1 d . .
H7 H 0.9803 0.0666 0.1865 0.038 Uiso 1 1 calc R U
H12 H 0.8955 0.0338 0.2466 0.038 Uiso 1 1 calc R U
C14 C 0.9920(6) 0.1843(5) 0.3119(4) 0.0290(13) Uani 1 1 d . .
C15 C 0.9681(6) 0.3381(5) 0.4320(4) 0.0336(14) Uani 1 1 d . .
H11 H 0.9093 0.3873 0.4631 0.040 Uiso 1 1 calc R U
C16 C 1.1133(7) 0.3542(6) 0.4667(5) 0.0458(18) Uani 1 1 d . .
H10 H 1.1536 0.4132 0.5211 0.055 Uiso 1 1 calc R U
C17 C 1.1982(7) 0.2838(6) 0.4216(5) 0.0473(19) Uani 1 1 d . .
H8 H 1.2984 0.2937 0.4444 0.057 Uiso 1 1 calc R U
C18 C 1.1390(6) 0.1994(6) 0.3439(5) 0.0410(16) Uani 1 1 d . .
H9 H 1.1978 0.1510 0.3118 0.049 Uiso 1 1 calc R U
C19 C 0.1098(6) 0.2633(4) 0.8665(4) 0.0235(11) Uani 1 1 d . .
C20 C 0.2265(5) 0.3371(4) 0.8668(4) 0.0248(11) Uani 1 1 d . .
H32 H 0.2664 0.3892 0.9289 0.030 Uiso 1 1 calc R U
H31 H 0.3046 0.2980 0.8422 0.030 Uiso 1 1 calc R U
C21 C 0.0878(5) 0.4757(4) 0.8616(4) 0.0245(11) Uani 1 1 d . .
H19 H 0.1557 0.5385 0.9010 0.029 Uiso 1 1 calc R U
H20 H 0.0371 0.4557 0.8995 0.029 Uiso 1 1 calc R U
C22 C -0.0179(5) 0.4985(4) 0.7963(3) 0.0199(10) Uani 1 1 d . .
C23 C -0.1719(5) 0.4329(4) 0.6578(4) 0.0238(11) Uani 1 1 d . .
H24 H -0.2101 0.3760 0.6016 0.029 Uiso 1 1 calc R U
C24 C -0.2220(6) 0.5275(4) 0.6759(4) 0.0311(13) Uani 1 1 d . .
H23 H -0.2922 0.5357 0.6324 0.037 Uiso 1 1 calc R U
C25 C -0.1692(6) 0.6108(4) 0.7582(4) 0.0294(13) Uani 1 1 d . .
H22 H -0.2039 0.6766 0.7725 0.035 Uiso 1 1 calc R U
C26 C -0.0655(6) 0.5964(4) 0.8186(4) 0.0257(12) Uani 1 1 d . .
H21 H -0.0264 0.6526 0.8751 0.031 Uiso 1 1 calc R U
C27 C 0.2774(5) 0.4251(4) 0.7756(4) 0.0235(11) Uani 1 1 d . .
H29 H 0.3666 0.4532 0.8220 0.028 Uiso 1 1 calc R U
H30 H 0.2450 0.4810 0.7591 0.028 Uiso 1 1 calc R U
C28 C 0.3050(5) 0.3352(4) 0.6951(4) 0.0216(11) Uani 1 1 d . .
C29 C 0.2197(6) 0.1729(4) 0.5790(4) 0.0279(12) Uani 1 1 d . .
H28 H 0.1450 0.1170 0.5481 0.034 Uiso 1 1 calc R U
C30 C 0.3455(6) 0.1644(5) 0.5492(4) 0.0318(13) Uani 1 1 d . .
H25 H 0.3575 0.1037 0.4990 0.038 Uiso 1 1 calc R U
C31 C 0.4544(6) 0.2456(5) 0.5936(4) 0.0352(14) Uani 1 1 d . .
H27 H 0.5419 0.2417 0.5738 0.042 Uiso 1 1 calc R U
C32 C 0.4344(6) 0.3330(5) 0.6674(4) 0.0295(13) Uani 1 1 d . .
H26 H 0.5072 0.3901 0.6983 0.035 Uiso 1 1 calc R U
C33 C 0.1139(6) 0.2330(4) 0.9349(4) 0.0303(13) Uani 1 1 d . .
H36 H 0.1915 0.2592 0.9852 0.036 Uiso 1 1 calc R U
C34 C 0.0035(6) 0.1640(5) 0.9293(4) 0.0321(14) Uani 1 1 d . .
H33 H 0.0057 0.1411 0.9749 0.039 Uiso 1 1 calc R U
C35 C -0.1102(6) 0.1287(4) 0.8561(4) 0.0302(13) Uani 1 1 d . .
H34 H -0.1887 0.0833 0.8517 0.036 Uiso 1 1 calc R U
C36 C -0.1064(6) 0.1610(4) 0.7902(4) 0.0270(12) Uani 1 1 d . .
H35 H -0.1838 0.1364 0.7398 0.032 Uiso 1 1 calc R U

loop_
_atom_site_aniso_label
_atom_site_aniso_U_11
_atom_site_aniso_U_22
_atom_site_aniso_U_33
_atom_site_aniso_U_23
_atom_site_aniso_U_13
_atom_site_aniso_U_12
I00 0.0322(2) 0.02421(19) 0.0300(2) 0.01205(16) 0.01040(15) 0.00120(15)
I1 0.02595(19) 0.02735(19) 0.0245(2) 0.00437(16) 0.00728(14) 0.00795(14)
I2 0.02253(19) 0.02448(19) 0.0307(2) 0.00250(16) -0.00145(15) 0.00048(14)
I3 0.0284(2) 0.02586(19) 0.0261(2) 0.01160(16) 0.00465(15) 0.00424(14)
Co1 0.0163(3) 0.0190(3) 0.0213(4) 0.0085(3) 0.0053(3) 0.0030(3)
Co2 0.0154(3) 0.0173(3) 0.0211(4) 0.0074(3) 0.0034(3) 0.0015(3)
N1 0.022(2) 0.021(2) 0.025(2) 0.011(2) 0.0061(18) -0.0006(18)
N2 0.021(2) 0.023(2) 0.029(3) 0.013(2) 0.0105(19) 0.0062(18)
N3 0.020(2) 0.021(2) 0.020(2) 0.0098(19) 0.0033(17) 0.0040(17)
N4 0.021(2) 0.030(3) 0.035(3) 0.018(2) 0.005(2) 0.0026(19)
N5 0.018(2) 0.020(2) 0.027(3) 0.011(2) 0.0069(18) 0.0037(17)
N6 0.017(2) 0.023(2) 0.022(2) 0.0085(19) 0.0021(17) 0.0010(17)
N7 0.019(2) 0.018(2) 0.021(2) 0.0064(18) 0.0062(17) 0.0038(17)
N8 0.020(2) 0.022(2) 0.027(3) 0.012(2) 0.0068(18) 0.0031(18)
C1 0.019(3) 0.020(3) 0.031(3) 0.011(2) 0.004(2) 0.003(2)
C2 0.026(3) 0.025(3) 0.036(3) 0.016(3) -0.004(2) -0.001(2)
C3 0.042(4) 0.032(3) 0.028(3) 0.020(3) -0.002(3) -0.004(3)
C4 0.037(3) 0.032(3) 0.024(3) 0.012(3) 0.009(2) -0.003(3)
C5 0.025(3) 0.022(3) 0.025(3) 0.010(2) 0.008(2) -0.002(2)
C6 0.030(3) 0.033(3) 0.030(3) 0.017(3) 0.017(2) 0.004(2)
C7 0.034(3) 0.024(3) 0.022(3) 0.007(2) 0.012(2) 0.006(2)
C8 0.020(3) 0.022(3) 0.022(3) 0.009(2) 0.005(2) 0.004(2)
C9 0.021(3) 0.030(3) 0.019(3) 0.009(2) 0.006(2) 0.005(2)
C10 0.029(3) 0.031(3) 0.031(3) 0.016(3) 0.009(2) -0.002(2)
C11 0.029(3) 0.023(3) 0.037(4) 0.015(3) 0.001(2) -0.002(2)
C12 0.028(3) 0.019(3) 0.026(3) 0.004(2) 0.003(2) 0.003(2)
C13 0.023(3) 0.037(3) 0.046(4) 0.024(3) 0.017(3) 0.017(2)
C14 0.022(3) 0.036(3) 0.043(4) 0.027(3) 0.014(3) 0.008(2)
C15 0.026(3) 0.036(3) 0.035(4) 0.015(3) 0.000(3) -0.006(3)
C16 0.037(4) 0.056(4) 0.049(4) 0.033(4) -0.003(3) -0.012(3)
C17 0.021(3) 0.080(5) 0.063(5) 0.055(5) 0.002(3) -0.001(3)
C18 0.019(3) 0.069(5) 0.054(4) 0.043(4) 0.010(3) 0.011(3)
C19 0.025(3) 0.023(3) 0.021(3) 0.009(2) 0.004(2) 0.008(2)
C20 0.020(3) 0.028(3) 0.026(3) 0.013(2) 0.001(2) 0.005(2)
C21 0.022(3) 0.026(3) 0.022(3) 0.007(2) 0.003(2) 0.004(2)
C22 0.015(2) 0.021(3) 0.025(3) 0.010(2) 0.007(2) -0.0001(19)
C23 0.022(3) 0.024(3) 0.024(3) 0.010(2) 0.004(2) 0.003(2)
C24 0.029(3) 0.031(3) 0.039(4) 0.020(3) 0.004(3) 0.009(2)
C25 0.031(3) 0.020(3) 0.040(4) 0.012(3) 0.016(3) 0.012(2)
C26 0.029(3) 0.019(3) 0.024(3) 0.003(2) 0.010(2) 0.004(2)
C27 0.022(3) 0.019(3) 0.026(3) 0.007(2) 0.004(2) -0.004(2)
C28 0.019(3) 0.026(3) 0.025(3) 0.016(2) 0.004(2) 0.005(2)
C29 0.027(3) 0.029(3) 0.030(3) 0.014(3) 0.010(2) 0.007(2)
C30 0.036(3) 0.035(3) 0.026(3) 0.011(3) 0.015(3) 0.013(3)
C31 0.025(3) 0.055(4) 0.034(4) 0.025(3) 0.012(3) 0.010(3)
C32 0.022(3) 0.040(3) 0.032(3) 0.020(3) 0.007(2) 0.004(2)
C33 0.033(3) 0.035(3) 0.027(3) 0.016(3) 0.009(2) 0.014(3)
C34 0.043(4) 0.035(3) 0.033(3) 0.023(3) 0.020(3) 0.018(3)
C35 0.033(3) 0.028(3) 0.039(4) 0.019(3) 0.017(3) 0.008(2)
C36 0.021(3) 0.021(3) 0.037(3) 0.011(3) 0.006(2) 0.002(2)

loop_
_atom_type_symbol
_atom_type_description
_atom_type_scat_dispersion_real
_atom_type_scat_dispersion_imag
_atom_type_scat_source
C C 0.0033 0.0016 'International Tables Vol C Tables 4.2.6.8 and 6.1.1.4'
H H 0.0000 0.0000 'International Tables Vol C Tables 4.2.6.8 and 6.1.1.4'
N N 0.0061 0.0033 'International Tables Vol C Tables 4.2.6.8 and 6.1.1.4'
Co Co 0.3494 0.9721 'International Tables Vol C Tables 4.2.6.8 and 6.1.1.4'
I I -0.4742 1.8119 'International Tables Vol C Tables 4.2.6.8 and 6.1.1.4'

loop_
_geom_angle_atom_site_label_1
_geom_angle_atom_site_label_2
_geom_angle_atom_site_label_3
_geom_angle
N3 Co1 N1 117.72(17)
N3 Co1 N4 111.96(17)
N1 Co1 N4 117.06(17)
N3 Co1 N2 77.64(16)
N1 Co1 N2 77.34(17)
N4 Co1 N2 78.13(18)
N3 Co1 I1 105.42(12)
N1 Co1 I1 100.62(12)
N4 Co1 I1 100.92(14)
N2 Co1 I1 176.90(11)
N5 Co2 N7 116.43(17)
N5 Co2 N8 113.85(16)
N7 Co2 N8 115.56(16)
N5 Co2 N6 77.20(17)
N7 Co2 N6 77.32(16)
N8 Co2 N6 77.25(17)
N5 Co2 I2 103.67(12)
N7 Co2 I2 103.83(12)
N8 Co2 I2 100.67(13)
N6 Co2 I2 177.92(12)
C1 N1 C5 118.0(5)
C1 N1 Co1 124.0(4)
C5 N1 Co1 117.8(3)
C7 N2 C13 112.7(4)
C7 N2 C6 111.1(4)
C13 N2 C6 111.3(4)
C7 N2 Co1 105.9(3)
C13 N2 Co1 107.7(3)
C6 N2 Co1 107.9(3)
C8 N3 C9 118.6(4)
C8 N3 Co1 116.8(3)
C9 N3 Co1 124.6(4)
C15 N4 C14 118.4(5)
C15 N4 Co1 125.0(4)
C14 N4 Co1 116.6(4)
C36 N5 C19 118.3(5)
C36 N5 Co2 124.0(4)
C19 N5 Co2 117.7(3)
C21 N6 C20 110.9(4)
C21 N6 C27 112.3(4)
C20 N6 C27 111.6(4)
C21 N6 Co2 106.6(3)
C20 N6 Co2 108.0(3)
C27 N6 Co2 107.2(3)
C22 N7 C23 118.0(4)
C22 N7 Co2 116.6(3)
C23 N7 Co2 125.4(3)
C29 N8 C28 118.9(5)
C29 N8 Co2 125.1(4)
C28 N8 Co2 116.0(3)
N1 C1 C2 123.2(5)
N1 C1 H18 118.4
C2 C1 H18 118.4
C3 C2 C1 118.2(5)
C3 C2 H17 120.9
C1 C2 H17 120.9
C2 C3 C4 119.1(5)
C2 C3 H16 120.4
C4 C3 H16 120.4
C5 C4 C3 119.1(5)
C5 C4 H15 120.5
C3 C4 H15 120.5
N1 C5 C4 122.2(5)
N1 C5 C6 115.3(5)
C4 C5 C6 122.4(5)
N2 C6 C5 109.9(4)
N2 C6 H14 109.7
C5 C6 H14 109.7
N2 C6 H13 109.7
C5 C6 H13 109.7
H14 C6 H13 108.2
N2 C7 C8 109.4(4)
N2 C7 H6 109.8
C8 C7 H6 109.8
N2 C7 H5 109.8
C8 C7 H5 109.8
H6 C7 H5 108.2
N3 C8 C12 122.2(5)
N3 C8 C7 115.1(4)
C12 C8 C7 122.7(5)
N3 C9 C10 122.2(5)
N3 C9 H4 118.9
C10 C9 H4 118.9
C9 C10 C11 119.0(5)
C9 C10 H3 120.5
C11 C10 H3 120.5
C12 C11 C10 118.7(5)
C12 C11 H2 120.7
C10 C11 H2 120.7
C11 C12 C8 119.2(5)
C11 C12 H1 120.4
C8 C12 H1 120.4
N2 C13 C14 110.6(4)
N2 C13 H7 109.5
C14 C13 H7 109.5
N2 C13 H12 109.5
C14 C13 H12 109.5
H7 C13 H12 108.1
N4 C14 C18 120.8(6)
N4 C14 C13 116.0(5)
C18 C14 C13 123.3(6)
N4 C15 C16 122.3(6)
N4 C15 H11 118.9
C16 C15 H11 118.9
C17 C16 C15 118.9(7)
C17 C16 H10 120.6
C15 C16 H10 120.6
C18 C17 C16 119.9(6)
C18 C17 H8 120.0
C16 C17 H8 120.0
C17 C18 C14 119.7(6)
C17 C18 H9 120.1
C14 C18 H9 120.1
N5 C19 C33 121.7(5)
N5 C19 C20 115.7(5)
C33 C19 C20 122.6(5)
N6 C20 C19 109.0(4)
N6 C20 H32 109.9
C19 C20 H32 109.9
N6 C20 H31 109.9
C19 C20 H31 109.9
H32 C20 H31 108.3
N6 C21 C22 109.0(4)
N6 C21 H19 109.9
C22 C21 H19 109.9
N6 C21 H20 109.9
C22 C21 H20 109.9
H19 C21 H20 108.3
N7 C22 C26 121.8(5)
N7 C22 C21 115.9(4)
C26 C22 C21 122.1(5)
N7 C23 C24 122.7(5)
N7 C23 H24 118.6
C24 C23 H24 118.6
C23 C24 C25 119.4(5)
C23 C24 H23 120.3
C25 C24 H23 120.3
C26 C25 C24 118.6(5)
C26 C25 H22 120.7
C24 C25 H22 120.7
C25 C26 C22 119.5(5)
C25 C26 H21 120.2
C22 C26 H21 120.2
N6 C27 C28 109.5(4)
N6 C27 H29 109.8
C28 C27 H29 109.8
N6 C27 H30 109.8
C28 C27 H30 109.8
H29 C27 H30 108.2
N8 C28 C32 121.5(5)
N8 C28 C27 116.9(4)
C32 C28 C27 121.7(5)
N8 C29 C30 122.7(5)
N8 C29 H28 118.6
C30 C29 H28 118.6
C29 C30 C31 118.9(6)
C29 C30 H25 120.5
C31 C30 H25 120.5
C30 C31 C32 119.3(5)
C30 C31 H27 120.3
C32 C31 H27 120.3
C31 C32 C28 118.6(5)
C31 C32 H26 120.7
C28 C32 H26 120.7
C34 C33 C19 119.3(5)
C34 C33 H36 120.4
C19 C33 H36 120.4
C33 C34 C35 119.2(5)
C33 C34 H33 120.4
C35 C34 H33 120.4
C36 C35 C34 118.4(5)
C36 C35 H34 120.8
C34 C35 H34 120.8
N5 C36 C35 123.1(5)
N5 C36 H35 118.4
C35 C36 H35 118.4

loop_
_geom_bond_atom_site_label_1
_geom_bond_atom_site_label_2
_geom_bond_distance
I1 Co1 2.6354(8)
I2 Co2 2.6548(8)
Co1 N3 2.069(4)
Co1 N1 2.070(4)
Co1 N4 2.073(4)
Co1 N2 2.194(4)
Co2 N5 2.063(4)
Co2 N7 2.070(4)
Co2 N8 2.078(4)
Co2 N6 2.192(4)
N1 C1 1.337(6)
N1 C5 1.349(6)
N2 C7 1.472(7)
N2 C13 1.474(7)
N2 C6 1.475(6)
N3 C8 1.343(6)
N3 C9 1.346(6)
N4 C15 1.347(7)
N4 C14 1.362(7)
N5 C36 1.348(6)
N5 C19 1.351(6)
N6 C21 1.474(6)
N6 C20 1.483(6)
N6 C27 1.484(6)
N7 C22 1.344(6)
N7 C23 1.354(6)
N8 C29 1.339(7)
N8 C28 1.352(7)
C1 C2 1.389(8)
C1 H18 0.9500
C2 C3 1.385(8)
C2 H17 0.9500
C3 C4 1.385(8)
C3 H16 0.9500
C4 C5 1.384(8)
C4 H15 0.9500
C5 C6 1.508(7)
C6 H14 0.9900
C6 H13 0.9900
C7 C8 1.516(7)
C7 H6 0.9900
C7 H5 0.9900
C8 C12 1.386(7)
C9 C10 1.382(7)
C9 H4 0.9500
C10 C11 1.395(8)
C10 H3 0.9500
C11 C12 1.381(8)
C11 H2 0.9500
C12 H1 0.9500
C13 C14 1.497(8)
C13 H7 0.9900
C13 H12 0.9900
C14 C18 1.390(8)
C15 C16 1.381(8)
C15 H11 0.9500
C16 C17 1.368(10)
C16 H10 0.9500
C17 C18 1.362(10)
C17 H8 0.9500
C18 H9 0.9500
C19 C33 1.386(8)
C19 C20 1.510(7)
C20 H32 0.9900
C20 H31 0.9900
C21 C22 1.504(7)
C21 H19 0.9900
C21 H20 0.9900
C22 C26 1.398(7)
C23 C24 1.373(7)
C23 H24 0.9500
C24 C25 1.386(8)
C24 H23 0.9500
C25 C26 1.375(8)
C25 H22 0.9500
C26 H21 0.9500
C27 C28 1.495(7)
C27 H29 0.9900
C27 H30 0.9900
C28 C32 1.396(7)
C29 C30 1.374(8)
C29 H28 0.9500
C30 C31 1.384(8)
C30 H25 0.9500
C31 C32 1.389(8)
C31 H27 0.9500
C32 H26 0.9500
C33 C34 1.385(8)
C33 H36 0.9500
C34 C35 1.388(8)
C34 H33 0.9500
C35 C36 1.374(8)
C35 H34 0.9500
C36 H35 0.9500
